data_7705086
loop_
_publ_author_name
'Kuriki, Ryunosuke'
'Kuwabara, Takuya'
'Ishii, Youichi'

_publ_section_title
;
 Synthesis and structures of diaryloxystannylenes and -plumbylenes
 embedded in 1,3-diethers of thiacalix[4]arene.
;
_journal_issue 35
_journal_name_full 'Dalton transactions (Cambridge, England : 2003)'
_journal_page_first 12234
_journal_page_last 12241
_journal_paper_doi 10.1039/d0dt02496a
_journal_volume 49
_journal_year 2020
_chemical_formula_sum 'C58 H86 O4 S4 Si2 Sn'
_chemical_formula_weight 1150.37
_space_group_crystal_system monoclinic
_space_group_IT_number 14
_space_group_name_Hall '-P 2ybc'
_space_group_name_H-M_alt 'P 1 21/c 1'
_atom_sites_solution_hydrogens geom
_audit_creation_method SHELXL-2018/3
_audit_update_record
;
2020-07-15 deposited with the CCDC.	2020-08-10 downloaded from the CCDC.
;
_cell_angle_alpha 90
_cell_angle_beta 102.696(2)
_cell_angle_gamma 90
_cell_formula_units_Z 4
_cell_length_a 13.3770(12)
_cell_length_b 17.7497(15)
_cell_length_c 25.887(2)
_cell_measurement_reflns_used 18360
_cell_measurement_temperature 93(2)
_cell_measurement_theta_max 31.2209
_cell_measurement_theta_min 1.9370
_cell_volume 5996.3(9)
_computing_cell_refinement 'RIGAKU CrystalClear'
_computing_data_collection 'RIGAKU CrystalClear'
_computing_data_reduction 'RIGAKU CrystalClear'
_computing_molecular_graphics 'Yadokari-XG 2009(Wakita Nemoto et al.)'
_computing_publication_material 'Yadokari-XG 2009(Wakita,Nemoto et al.)'
_computing_structure_refinement 'SHELXL-2018/3 (Sheldrick, 2018)'
_computing_structure_solution 'SHELXT 2018/2 (Sheldrick, 2018)'
_diffrn_ambient_temperature 93(2)
_diffrn_detector_area_resol_mean 28.5714
_diffrn_measured_fraction_theta_full 0.998
_diffrn_measured_fraction_theta_max 0.998
_diffrn_measurement_device_type 'Rigaku VariMax Saturn'
_diffrn_measurement_method 'omega scans'
_diffrn_radiation_monochromator Confocal
_diffrn_radiation_source 'rotating-anode X-ray tube'
_diffrn_radiation_type MoK\a
_diffrn_radiation_wavelength 0.71075
_diffrn_reflns_av_R_equivalents 0.0396
_diffrn_reflns_av_unetI/netI 0.0396
_diffrn_reflns_Laue_measured_fraction_full 0.998
_diffrn_reflns_Laue_measured_fraction_max 0.998
_diffrn_reflns_limit_h_max 17
_diffrn_reflns_limit_h_min -17
_diffrn_reflns_limit_k_max 23
_diffrn_reflns_limit_k_min -22
_diffrn_reflns_limit_l_max 29
_diffrn_reflns_limit_l_min -33
_diffrn_reflns_number 48104
_diffrn_reflns_point_group_measured_fraction_full 0.998
_diffrn_reflns_point_group_measured_fraction_max 0.998
_diffrn_reflns_theta_full 25.242
_diffrn_reflns_theta_max 27.483
_diffrn_reflns_theta_min 3.033
_exptl_absorpt_coefficient_mu 0.648
_exptl_absorpt_correction_T_max 1.0000
_exptl_absorpt_correction_T_min 0.8793
_exptl_absorpt_correction_type multi-scan
_exptl_absorpt_process_details 'Jacobson, R. (1998) Private communication'
_exptl_crystal_colour colorless
_exptl_crystal_density_diffrn 1.274
_exptl_crystal_description plate
_exptl_crystal_F_000 2432
_exptl_crystal_size_max 0.1800
_exptl_crystal_size_mid 0.1700
_exptl_crystal_size_min 0.1000
_refine_diff_density_max 0.480
_refine_diff_density_min -0.989
_refine_diff_density_rms 0.105
_refine_ls_extinction_method none
_refine_ls_goodness_of_fit_ref 1.118
_refine_ls_hydrogen_treatment constr
_refine_ls_matrix_type full
_refine_ls_number_parameters 646
_refine_ls_number_reflns 13722
_refine_ls_number_restraints 0
_refine_ls_restrained_S_all 1.118
_refine_ls_R_factor_all 0.0445
_refine_ls_R_factor_gt 0.0372
_refine_ls_shift/su_max 0.004
_refine_ls_shift/su_mean 0.000
_refine_ls_structure_factor_coef Fsqd
_refine_ls_weighting_details 'w=1/[\s^2^(Fo^2^)+(0.0428P)^2^+0.4685P] where P=(Fo^2^+2Fc^2^)/3'
_refine_ls_weighting_scheme calc
_refine_ls_wR_factor_gt 0.0856
_refine_ls_wR_factor_ref 0.0899
_reflns_Friedel_coverage 0.000
_reflns_number_gt 11958
_reflns_number_total 13722
_reflns_threshold_expression 'I > 2\s(I)'
_cod_data_source_file d0dt02496a2.cif
_cod_data_source_block ydkr_a_a
_cod_depositor_comments
;
The following automatic conversions were performed:

data item '_exptl_absorpt_correction_type' value 'Multi-scan' was
changed to 'multi-scan' in accordance with the
/home/data/users/saulius/crontab/automatic-downloads/rss-feeds/RSC/lib/dictionaries/cif_core.dic
dictionary named 'cif_core.dic' version 2.4.2 last updated on
2011-04-26.

Automatic conversion script
Id: cif_fix_values 7556 2019-12-06 15:28:31Z antanas 

 Adding full bibliography for 7705084--7705088.cif.
;
_cod_original_sg_symbol_H-M 'P 21/c'
_cod_database_code 7705086
_shelx_shelxl_version_number 2018/3
_shelx_space_group_comment
;
The symmetry employed for this shelxl refinement is uniquely defined
by the following loop, which should always be used as a source of
symmetry information in preference to the above space-group names.
They are only intended as comments.
;

loop_
_space_group_symop_operation_xyz
'x, y, z'
'-x, y+1/2, -z+1/2'
'-x, -y, -z'
'x, -y-1/2, z-1/2'

loop_
_atom_site_label
_atom_site_type_symbol
_atom_site_fract_x
_atom_site_fract_y
_atom_site_fract_z
_atom_site_U_iso_or_equiv
_atom_site_adp_type
_atom_site_occupancy
_atom_site_site_symmetry_order
_atom_site_calc_flag
_atom_site_refinement_flags_posn
_atom_site_refinement_flags_adp
_atom_site_refinement_flags_occupancy
_atom_site_disorder_assembly
_atom_site_disorder_group
Sn1 Sn 0.74872(2) 0.29139(2) 0.25233(2) 0.01507(5) Uani 1 1 d . . . . .
O1 O 0.78207(10) 0.36175(9) 0.19668(5) 0.0210(3) Uani 1 1 d . . . . .
C1 C 0.86596(14) 0.38417(11) 0.18186(7) 0.0135(4) Uani 1 1 d . . . . .
O2 O 0.70101(10) 0.38231(8) 0.28858(5) 0.0164(3) Uani 1 1 d . . . . .
C2 C 0.85986(14) 0.41620(10) 0.13132(7) 0.0134(4) Uani 1 1 d . . . . .
C3 C 0.94855(14) 0.43733(10) 0.11512(7) 0.0139(4) Uani 1 1 d . . . . .
H1 H 0.942051 0.458581 0.081708 0.017 Uiso 1 1 calc R U . . .
C4 C 1.04690(14) 0.42804(10) 0.14683(8) 0.0142(4) Uani 1 1 d . . . . .
C5 C 1.05210(14) 0.39966(10) 0.19776(7) 0.0135(4) Uani 1 1 d . . . . .
H2 H 1.115859 0.394689 0.220684 0.016 Uiso 1 1 calc R U . . .
C6 C 0.96507(14) 0.37866(10) 0.21517(7) 0.0124(4) Uani 1 1 d . . . . .
C7 C 1.14527(15) 0.44843(12) 0.12888(8) 0.0193(4) Uani 1 1 d . . . . .
C8 C 1.12404(16) 0.47234(13) 0.07073(8) 0.0235(5) Uani 1 1 d . . . . .
H3 H 1.088386 0.432649 0.049024 0.035 Uiso 1 1 calc R U . . .
H4 H 1.187723 0.482310 0.060703 0.035 Uiso 1 1 calc R U . . .
H5 H 1.082674 0.517065 0.065948 0.035 Uiso 1 1 calc R U . . .
C9 C 1.21700(17) 0.37957(14) 0.13571(10) 0.0339(6) Uani 1 1 d . . . . .
H6 H 1.184339 0.339209 0.113605 0.051 Uiso 1 1 calc R U . . .
H7 H 1.231665 0.363701 0.172046 0.051 Uiso 1 1 calc R U . . .
H8 H 1.279724 0.392865 0.125731 0.051 Uiso 1 1 calc R U . . .
C10 C 1.20017(18) 0.51317(14) 0.16286(9) 0.0338(6) Uani 1 1 d . . . . .
H9 H 1.261080 0.526367 0.151054 0.051 Uiso 1 1 calc R U . . .
H10 H 1.218290 0.497626 0.199238 0.051 Uiso 1 1 calc R U . . .
H11 H 1.155508 0.556076 0.159558 0.051 Uiso 1 1 calc R U . . .
S1 S 0.74319(4) 0.42558(3) 0.08271(2) 0.01500(10) Uani 1 1 d . . . . .
C11 C 0.59506(14) 0.39256(10) 0.13785(7) 0.0113(4) Uani 1 1 d . . . . .
C12 C 0.65107(14) 0.44962(11) 0.12045(7) 0.0130(4) Uani 1 1 d . . . . .
C13 C 0.64021(14) 0.52408(11) 0.13567(7) 0.0130(4) Uani 1 1 d . . . . .
H12 H 0.675759 0.562080 0.122656 0.016 Uiso 1 1 calc R U . . .
C14 C 0.57682(14) 0.54253(10) 0.17012(7) 0.0122(4) Uani 1 1 d . . . . .
C15 C 0.53221(14) 0.48327(10) 0.19251(7) 0.0126(4) Uani 1 1 d . . . . .
H13 H 0.494190 0.493722 0.217715 0.015 Uiso 1 1 calc R U . . .
C16 C 0.54356(14) 0.40903(10) 0.17784(7) 0.0115(4) Uani 1 1 d . . . . .
O3 O 0.59902(10) 0.31927(7) 0.12243(5) 0.0139(3) Uani 1 1 d . . . . .
Si1 Si 0.53667(4) 0.27585(3) 0.06704(2) 0.01225(11) Uani 1 1 d . . . . .
C17 C 0.49582(18) 0.15341(12) 0.13100(8) 0.0250(5) Uani 1 1 d . . . . .
H14 H 0.444989 0.125033 0.143664 0.037 Uiso 1 1 calc R U . . .
H15 H 0.540299 0.178136 0.160234 0.037 Uiso 1 1 calc R U . . .
H16 H 0.535280 0.120040 0.114121 0.037 Uiso 1 1 calc R U . . .
C18 C 0.44312(16) 0.21232(11) 0.09115(8) 0.0193(4) Uani 1 1 d . . . . .
H17 H 0.404638 0.244883 0.110412 0.023 Uiso 1 1 calc R U . . .
C19 C 0.36301(18) 0.17422(14) 0.04731(9) 0.0322(6) Uani 1 1 d . . . . .
H18 H 0.395994 0.137343 0.029632 0.048 Uiso 1 1 calc R U . . .
H19 H 0.330704 0.211480 0.022257 0.048 Uiso 1 1 calc R U . . .
H20 H 0.312247 0.150036 0.062656 0.048 Uiso 1 1 calc R U . . .
C20 C 0.72635(16) 0.19391(12) 0.08311(8) 0.0213(4) Uani 1 1 d . . . . .
H21 H 0.700839 0.153319 0.101073 0.032 Uiso 1 1 calc R U . . .
H22 H 0.753556 0.232666 0.108129 0.032 Uiso 1 1 calc R U . . .
H23 H 0.779458 0.175477 0.066809 0.032 Uiso 1 1 calc R U . . .
C21 C 0.63845(14) 0.22642(11) 0.04031(7) 0.0142(4) Uani 1 1 d . . . . .
H24 H 0.669743 0.265229 0.022040 0.017 Uiso 1 1 calc R U . . .
C22 C 0.59481(16) 0.16733(12) -0.00205(8) 0.0216(4) Uani 1 1 d . . . . .
H25 H 0.648483 0.149306 -0.018100 0.032 Uiso 1 1 calc R U . . .
H26 H 0.541760 0.189786 -0.028644 0.032 Uiso 1 1 calc R U . . .
H27 H 0.566927 0.125996 0.014130 0.032 Uiso 1 1 calc R U . . .
C23 C 0.52716(16) 0.39454(12) -0.01162(8) 0.0209(4) Uani 1 1 d . . . . .
H28 H 0.483804 0.418042 -0.041798 0.031 Uiso 1 1 calc R U . . .
H29 H 0.579793 0.366261 -0.022820 0.031 Uiso 1 1 calc R U . . .
H30 H 0.558032 0.432546 0.013196 0.031 Uiso 1 1 calc R U . . .
C24 C 0.46295(15) 0.34141(11) 0.01488(7) 0.0174(4) Uani 1 1 d . . . . .
H31 H 0.427166 0.308374 -0.013565 0.021 Uiso 1 1 calc R U . . .
C25 C 0.37781(16) 0.38608(12) 0.03255(9) 0.0251(5) Uani 1 1 d . . . . .
H32 H 0.407891 0.420183 0.060429 0.038 Uiso 1 1 calc R U . . .
H33 H 0.333013 0.351825 0.045171 0.038 Uiso 1 1 calc R U . . .
H34 H 0.339373 0.414115 0.003081 0.038 Uiso 1 1 calc R U . . .
C26 C 0.55968(15) 0.62355(11) 0.18694(8) 0.0154(4) Uani 1 1 d . . . . .
C27 C 0.44405(16) 0.63951(12) 0.17750(10) 0.0275(5) Uani 1 1 d . . . . .
H35 H 0.433452 0.691053 0.186179 0.041 Uiso 1 1 calc R U . . .
H36 H 0.413910 0.606891 0.199458 0.041 Uiso 1 1 calc R U . . .
H37 H 0.412623 0.630542 0.140970 0.041 Uiso 1 1 calc R U . . .
C28 C 0.60731(17) 0.68185(11) 0.15619(8) 0.0230(5) Uani 1 1 d . . . . .
H38 H 0.592736 0.731562 0.167159 0.034 Uiso 1 1 calc R U . . .
H39 H 0.578991 0.676114 0.118974 0.034 Uiso 1 1 calc R U . . .
H40 H 0.680147 0.674511 0.163107 0.034 Uiso 1 1 calc R U . . .
C29 C 0.60727(17) 0.63182(12) 0.24634(8) 0.0227(5) Uani 1 1 d . . . . .
H41 H 0.678083 0.617284 0.253155 0.034 Uiso 1 1 calc R U . . .
H42 H 0.571351 0.600037 0.266183 0.034 Uiso 1 1 calc R U . . .
H43 H 0.602108 0.683320 0.256788 0.034 Uiso 1 1 calc R U . . .
S2 S 0.50916(4) 0.33113(3) 0.21414(2) 0.01275(10) Uani 1 1 d . . . . .
C30 C 0.61720(14) 0.39274(10) 0.30728(7) 0.0121(4) Uani 1 1 d . . . . .
C31 C 0.51799(14) 0.37373(10) 0.27703(7) 0.0119(4) Uani 1 1 d . . . . .
C32 C 0.43012(14) 0.38664(10) 0.29593(7) 0.0126(4) Uani 1 1 d . . . . .
H44 H 0.366826 0.373228 0.275030 0.015 Uiso 1 1 calc R U . . .
C33 C 0.43408(14) 0.41934(10) 0.34568(7) 0.0127(4) Uani 1 1 d . . . . .
C34 C 0.53103(14) 0.43956(10) 0.37461(7) 0.0125(4) Uani 1 1 d . . . . .
H45 H 0.536030 0.462727 0.407306 0.015 Uiso 1 1 calc R U . . .
C35 C 0.62102(14) 0.42675(10) 0.35695(7) 0.0122(4) Uani 1 1 d . . . . .
C36 C 0.33554(14) 0.43313(11) 0.36498(8) 0.0158(4) Uani 1 1 d . . . . .
C37 C 0.26733(16) 0.48932(13) 0.32777(9) 0.0262(5) Uani 1 1 d . . . . .
H46 H 0.303982 0.535652 0.326971 0.039 Uiso 1 1 calc R U . . .
H47 H 0.206217 0.498867 0.340408 0.039 Uiso 1 1 calc R U . . .
H48 H 0.249250 0.468488 0.292733 0.039 Uiso 1 1 calc R U . . .
C38 C 0.27677(17) 0.35880(12) 0.36517(9) 0.0286(5) Uani 1 1 d . . . . .
H49 H 0.262439 0.337391 0.330265 0.043 Uiso 1 1 calc R U . . .
H50 H 0.213559 0.368325 0.375804 0.043 Uiso 1 1 calc R U . . .
H51 H 0.317583 0.324244 0.389567 0.043 Uiso 1 1 calc R U . . .
C39 C 0.35657(15) 0.46581(11) 0.42120(8) 0.0188(4) Uani 1 1 d . . . . .
H52 H 0.399696 0.431878 0.445106 0.028 Uiso 1 1 calc R U . . .
H53 H 0.292934 0.472343 0.432029 0.028 Uiso 1 1 calc R U . . .
H54 H 0.390229 0.513642 0.421635 0.028 Uiso 1 1 calc R U . . .
S3 S 0.73540(4) 0.45212(3) 0.40395(2) 0.01405(10) Uani 1 1 d . . . . .
C40 C 0.88359(13) 0.41169(10) 0.35100(7) 0.0108(4) Uani 1 1 d . . . . .
C41 C 0.82775(14) 0.47113(11) 0.36569(7) 0.0116(4) Uani 1 1 d . . . . .
C42 C 0.84190(14) 0.54411(10) 0.34863(7) 0.0128(4) Uani 1 1 d . . . . .
H55 H 0.806594 0.583735 0.359970 0.015 Uiso 1 1 calc R U . . .
C43 C 0.90795(14) 0.55901(10) 0.31488(7) 0.0125(4) Uani 1 1 d . . . . .
C44 C 0.95216(14) 0.49737(10) 0.29518(7) 0.0125(4) Uani 1 1 d . . . . .
H56 H 0.992036 0.505208 0.270422 0.015 Uiso 1 1 calc R U . . .
C45 C 0.93808(13) 0.42469(10) 0.31163(7) 0.0108(4) Uani 1 1 d . . . . .
O4 O 0.87805(10) 0.33970(7) 0.36891(5) 0.0127(3) Uani 1 1 d . . . . .
Si2 Si 0.94216(4) 0.30770(3) 0.42882(2) 0.01212(11) Uani 1 1 d . . . . .
C46 C 0.99811(18) 0.17641(12) 0.37913(8) 0.0251(5) Uani 1 1 d . . . . .
H57 H 1.052028 0.148420 0.368879 0.038 Uiso 1 1 calc R U . . .
H58 H 0.950344 0.193452 0.348038 0.038 Uiso 1 1 calc R U . . .
H59 H 0.963349 0.144688 0.399578 0.038 Uiso 1 1 calc R U . . .
C47 C 1.04377(15) 0.24451(11) 0.41249(8) 0.0184(4) Uani 1 1 d . . . . .
H60 H 1.079243 0.274324 0.390143 0.022 Uiso 1 1 calc R U . . .
C48 C 1.12670(17) 0.21839(13) 0.46009(9) 0.0288(5) Uani 1 1 d . . . . .
H61 H 1.096406 0.186224 0.482249 0.043 Uiso 1 1 calc R U . . .
H62 H 1.156649 0.261488 0.480042 0.043 Uiso 1 1 calc R U . . .
H63 H 1.178843 0.191146 0.447693 0.043 Uiso 1 1 calc R U . . .
C49 C 0.75436(16) 0.22618(12) 0.41612(8) 0.0227(5) Uani 1 1 d . . . . .
H64 H 0.780026 0.188562 0.395739 0.034 Uiso 1 1 calc R U . . .
H65 H 0.722728 0.265981 0.393133 0.034 Uiso 1 1 calc R U . . .
H66 H 0.704718 0.203883 0.433183 0.034 Uiso 1 1 calc R U . . .
C50 C 0.84354(15) 0.25842(11) 0.45830(7) 0.0161(4) Uani 1 1 d . . . . .
H67 H 0.813672 0.297048 0.477380 0.019 Uiso 1 1 calc R U . . .
C51 C 0.88809(17) 0.19741(12) 0.49960(8) 0.0231(5) Uani 1 1 d . . . . .
H68 H 0.835515 0.180025 0.516667 0.035 Uiso 1 1 calc R U . . .
H69 H 0.943493 0.218424 0.525584 0.035 Uiso 1 1 calc R U . . .
H70 H 0.912923 0.155918 0.482199 0.035 Uiso 1 1 calc R U . . .
C52 C 1.02265(17) 0.37333(13) 0.53032(8) 0.0240(5) Uani 1 1 d . . . . .
H71 H 1.075487 0.335760 0.537762 0.036 Uiso 1 1 calc R U . . .
H72 H 0.962379 0.354860 0.540556 0.036 Uiso 1 1 calc R U . . .
H73 H 1.045899 0.418342 0.549849 0.036 Uiso 1 1 calc R U . . .
C53 C 0.99730(14) 0.39099(11) 0.47071(7) 0.0149(4) Uani 1 1 d . . . . .
H74 H 0.943377 0.429410 0.465238 0.018 Uiso 1 1 calc R U . . .
C54 C 1.09023(15) 0.42757(12) 0.45461(8) 0.0208(4) Uani 1 1 d . . . . .
H75 H 1.109265 0.472494 0.475050 0.031 Uiso 1 1 calc R U . . .
H76 H 1.072712 0.440139 0.417649 0.031 Uiso 1 1 calc R U . . .
H77 H 1.146668 0.392879 0.461081 0.031 Uiso 1 1 calc R U . . .
C55 C 0.93218(15) 0.63889(11) 0.29871(8) 0.0159(4) Uani 1 1 d . . . . .
C56 C 0.87612(17) 0.69955(11) 0.32309(8) 0.0215(4) Uani 1 1 d . . . . .
H78 H 0.803504 0.692458 0.311469 0.032 Uiso 1 1 calc R U . . .
H79 H 0.894530 0.748342 0.312141 0.032 Uiso 1 1 calc R U . . .
H80 H 0.895072 0.696022 0.360990 0.032 Uiso 1 1 calc R U . . .
C57 C 1.04846(16) 0.65267(12) 0.31740(9) 0.0265(5) Uani 1 1 d . . . . .
H81 H 1.064117 0.703467 0.309179 0.040 Uiso 1 1 calc R U . . .
H82 H 1.085008 0.618232 0.299680 0.040 Uiso 1 1 calc R U . . .
H83 H 1.068570 0.644887 0.354950 0.040 Uiso 1 1 calc R U . . .
C58 C 0.90324(17) 0.64552(12) 0.23806(8) 0.0229(5) Uani 1 1 d . . . . .
H84 H 0.832333 0.632625 0.225605 0.034 Uiso 1 1 calc R U . . .
H85 H 0.944913 0.611789 0.222824 0.034 Uiso 1 1 calc R U . . .
H86 H 0.914389 0.696305 0.227868 0.034 Uiso 1 1 calc R U . . .
S4 S 0.97585(4) 0.34287(3) 0.28014(2) 0.01259(10) Uani 1 1 d . . . . .

loop_
_atom_site_aniso_label
_atom_site_aniso_U_11
_atom_site_aniso_U_22
_atom_site_aniso_U_33
_atom_site_aniso_U_23
_atom_site_aniso_U_13
_atom_site_aniso_U_12
Sn1 0.01619(8) 0.01205(8) 0.01859(9) 0.00071(5) 0.00734(6) 0.00004(5)
O1 0.0122(7) 0.0364(9) 0.0155(7) 0.0104(6) 0.0057(5) 0.0018(6)
C1 0.0143(9) 0.0140(9) 0.0144(10) -0.0009(7) 0.0080(7) 0.0014(8)
O2 0.0127(6) 0.0239(8) 0.0142(7) -0.0073(6) 0.0062(5) -0.0026(6)
C2 0.0157(9) 0.0144(9) 0.0104(9) -0.0005(7) 0.0036(7) 0.0020(8)
C3 0.0187(10) 0.0132(9) 0.0111(9) 0.0009(7) 0.0058(7) -0.0005(8)
C4 0.0158(9) 0.0116(9) 0.0162(10) -0.0007(7) 0.0060(8) -0.0011(8)
C5 0.0128(9) 0.0132(9) 0.0146(10) -0.0034(7) 0.0028(7) -0.0007(7)
C6 0.0161(9) 0.0123(9) 0.0093(9) -0.0019(7) 0.0041(7) 0.0012(7)
C7 0.0178(10) 0.0222(11) 0.0192(11) 0.0056(8) 0.0067(8) -0.0022(9)
C8 0.0214(11) 0.0291(12) 0.0229(11) 0.0060(9) 0.0108(9) -0.0029(9)
C9 0.0242(12) 0.0418(15) 0.0428(15) 0.0192(12) 0.0225(11) 0.0111(11)
C10 0.0313(13) 0.0392(14) 0.0278(13) 0.0080(11) -0.0001(10) -0.0181(11)
S1 0.0142(2) 0.0226(3) 0.0089(2) 0.00106(18) 0.00397(17) 0.00267(19)
C11 0.0120(9) 0.0113(9) 0.0095(9) -0.0012(7) -0.0001(7) 0.0030(7)
C12 0.0133(9) 0.0175(10) 0.0079(9) 0.0000(7) 0.0014(7) 0.0020(8)
C13 0.0137(9) 0.0139(9) 0.0103(9) 0.0025(7) 0.0004(7) -0.0019(7)
C14 0.0119(9) 0.0123(9) 0.0108(9) -0.0005(7) -0.0011(7) 0.0009(7)
C15 0.0124(9) 0.0158(9) 0.0097(9) -0.0014(7) 0.0027(7) 0.0005(8)
C16 0.0104(8) 0.0131(9) 0.0097(9) 0.0010(7) -0.0007(7) -0.0008(7)
O3 0.0182(7) 0.0119(6) 0.0114(7) -0.0025(5) 0.0028(5) 0.0014(6)
Si1 0.0136(3) 0.0128(2) 0.0102(3) -0.00142(19) 0.0024(2) 0.0012(2)
C17 0.0368(13) 0.0193(11) 0.0224(12) -0.0011(9) 0.0144(10) -0.0060(10)
C18 0.0185(10) 0.0216(11) 0.0198(11) -0.0056(8) 0.0083(8) -0.0013(8)
C19 0.0281(12) 0.0397(14) 0.0292(13) -0.0042(11) 0.0074(10) -0.0167(11)
C20 0.0208(11) 0.0256(11) 0.0171(11) 0.0010(8) 0.0034(8) 0.0068(9)
C21 0.0161(9) 0.0148(9) 0.0122(9) -0.0014(7) 0.0039(7) 0.0024(8)
C22 0.0225(11) 0.0227(11) 0.0202(11) -0.0081(8) 0.0062(8) 0.0005(9)
C23 0.0245(11) 0.0212(11) 0.0150(10) 0.0035(8) 0.0001(8) 0.0063(9)
C24 0.0183(10) 0.0187(10) 0.0135(10) -0.0029(8) -0.0004(8) 0.0035(8)
C25 0.0201(11) 0.0266(12) 0.0269(12) -0.0009(9) 0.0015(9) 0.0090(9)
C26 0.0164(9) 0.0124(9) 0.0173(10) -0.0011(7) 0.0035(8) 0.0007(8)
C27 0.0208(11) 0.0165(10) 0.0436(14) -0.0013(10) 0.0039(10) 0.0042(9)
C28 0.0328(12) 0.0127(10) 0.0232(11) -0.0010(8) 0.0057(9) -0.0006(9)
C29 0.0294(12) 0.0201(11) 0.0191(11) -0.0068(8) 0.0062(9) -0.0036(9)
S2 0.0151(2) 0.0124(2) 0.0111(2) -0.00130(17) 0.00372(17) -0.00271(18)
C30 0.0124(9) 0.0112(9) 0.0136(9) 0.0011(7) 0.0051(7) -0.0006(7)
C31 0.0147(9) 0.0114(9) 0.0096(9) 0.0001(7) 0.0027(7) -0.0011(7)
C32 0.0104(9) 0.0123(9) 0.0151(9) 0.0012(7) 0.0026(7) -0.0008(7)
C33 0.0139(9) 0.0108(9) 0.0139(9) 0.0023(7) 0.0041(7) 0.0008(7)
C34 0.0159(9) 0.0116(9) 0.0111(9) 0.0004(7) 0.0055(7) 0.0007(7)
C35 0.0139(9) 0.0109(9) 0.0121(9) 0.0017(7) 0.0036(7) -0.0006(7)
C36 0.0126(9) 0.0165(10) 0.0195(10) -0.0015(8) 0.0059(8) 0.0010(8)
C37 0.0196(11) 0.0324(13) 0.0254(12) -0.0037(10) 0.0021(9) 0.0104(10)
C38 0.0258(12) 0.0253(12) 0.0417(14) -0.0108(10) 0.0224(10) -0.0083(10)
C39 0.0171(10) 0.0220(11) 0.0195(11) -0.0014(8) 0.0089(8) 0.0023(8)
S3 0.0123(2) 0.0211(2) 0.0094(2) -0.00306(18) 0.00396(17) -0.00304(19)
C40 0.0102(8) 0.0130(9) 0.0084(9) 0.0001(7) 0.0002(7) -0.0036(7)
C41 0.0113(9) 0.0168(9) 0.0062(9) -0.0009(7) 0.0011(7) -0.0013(7)
C42 0.0136(9) 0.0128(9) 0.0109(9) -0.0032(7) 0.0005(7) 0.0010(7)
C43 0.0130(9) 0.0129(9) 0.0103(9) 0.0005(7) -0.0004(7) -0.0019(7)
C44 0.0129(9) 0.0170(9) 0.0079(9) 0.0018(7) 0.0030(7) -0.0030(8)
C45 0.0100(8) 0.0109(9) 0.0109(9) -0.0028(7) 0.0009(7) 0.0008(7)
O4 0.0164(7) 0.0107(6) 0.0110(7) 0.0006(5) 0.0030(5) -0.0030(5)
Si2 0.0133(3) 0.0138(3) 0.0094(3) 0.00031(19) 0.00268(19) -0.0024(2)
C46 0.0379(13) 0.0202(11) 0.0193(11) 0.0003(9) 0.0109(9) 0.0044(10)
C47 0.0191(10) 0.0178(10) 0.0202(11) 0.0035(8) 0.0081(8) 0.0016(8)
C48 0.0248(12) 0.0319(13) 0.0282(13) 0.0038(10) 0.0028(10) 0.0097(10)
C49 0.0226(11) 0.0256(11) 0.0223(11) -0.0024(9) 0.0099(9) -0.0103(9)
C50 0.0190(10) 0.0169(10) 0.0138(10) 0.0007(8) 0.0064(8) -0.0040(8)
C51 0.0301(12) 0.0223(11) 0.0197(11) 0.0073(8) 0.0116(9) -0.0007(9)
C52 0.0258(11) 0.0301(12) 0.0137(10) -0.0022(9) -0.0007(8) -0.0058(10)
C53 0.0145(9) 0.0176(10) 0.0122(9) -0.0009(7) 0.0023(7) -0.0028(8)
C54 0.0203(10) 0.0230(11) 0.0180(11) -0.0042(8) 0.0018(8) -0.0087(9)
C55 0.0181(10) 0.0142(9) 0.0154(10) 0.0016(7) 0.0034(8) -0.0024(8)
C56 0.0273(11) 0.0132(10) 0.0237(11) 0.0006(8) 0.0052(9) -0.0014(9)
C57 0.0202(11) 0.0182(11) 0.0388(14) 0.0045(9) 0.0016(9) -0.0065(9)
C58 0.0310(12) 0.0179(10) 0.0206(11) 0.0062(8) 0.0073(9) 0.0004(9)
S4 0.0155(2) 0.0130(2) 0.0098(2) 0.00074(17) 0.00378(17) 0.00250(18)

loop_
_atom_type_symbol
_atom_type_description
_atom_type_scat_dispersion_real
_atom_type_scat_dispersion_imag
_atom_type_scat_source
C C 0.0033 0.0016 'International Tables Vol C Tables 4.2.6.8 and 6.1.1.4'
H H 0.0000 0.0000 'International Tables Vol C Tables 4.2.6.8 and 6.1.1.4'
O O 0.0106 0.0060 'International Tables Vol C Tables 4.2.6.8 and 6.1.1.4'
Si Si 0.0817 0.0704 'International Tables Vol C Tables 4.2.6.8 and 6.1.1.4'
S S 0.1246 0.1234 'International Tables Vol C Tables 4.2.6.8 and 6.1.1.4'
Sn Sn -0.6537 1.4246 'International Tables Vol C Tables 4.2.6.8 and 6.1.1.4'

loop_
_geom_angle_atom_site_label_1
_geom_angle_atom_site_label_2
_geom_angle_atom_site_label_3
_geom_angle
_geom_angle_site_symmetry_1
_geom_angle_site_symmetry_3
_geom_angle_publ_flag
O1 Sn1 O2 88.82(6) . . ?
C1 O1 Sn1 136.31(12) . . ?
O1 C1 C2 120.61(17) . . ?
O1 C1 C6 122.81(17) . . ?
C2 C1 C6 116.58(17) . . ?
C30 O2 Sn1 130.76(12) . . ?
C3 C2 C1 120.48(17) . . ?
C3 C2 S1 115.67(14) . . ?
C1 C2 S1 123.67(15) . . ?
C2 C3 C4 123.00(17) . . ?
C5 C4 C3 116.17(17) . . ?
C5 C4 C7 120.19(17) . . ?
C3 C4 C7 123.63(17) . . ?
C6 C5 C4 122.08(17) . . ?
C5 C6 C1 121.52(17) . . ?
C5 C6 S4 120.31(14) . . ?
C1 C6 S4 118.17(14) . . ?
C8 C7 C4 112.21(16) . . ?
C8 C7 C10 108.59(17) . . ?
C4 C7 C10 109.76(18) . . ?
C8 C7 C9 108.03(18) . . ?
C4 C7 C9 109.43(17) . . ?
C10 C7 C9 108.74(19) . . ?
C2 S1 C12 103.79(9) . . ?
O3 C11 C12 122.71(16) . . ?
O3 C11 C16 118.29(16) . . ?
C12 C11 C16 118.45(17) . . ?
C11 C12 C13 120.05(17) . . ?
C11 C12 S1 119.25(14) . . ?
C13 C12 S1 120.54(15) . . ?
C12 C13 C14 121.15(17) . . ?
C15 C14 C13 117.56(17) . . ?
C15 C14 C26 118.94(17) . . ?
C13 C14 C26 123.38(17) . . ?
C16 C15 C14 121.25(17) . . ?
C15 C16 C11 120.21(17) . . ?
C15 C16 S2 122.26(14) . . ?
C11 C16 S2 117.02(14) . . ?
C11 O3 Si1 130.02(12) . . ?
O3 Si1 C21 105.38(8) . . ?
O3 Si1 C24 114.28(8) . . ?
C21 Si1 C24 109.39(9) . . ?
O3 Si1 C18 103.45(8) . . ?
C21 Si1 C18 115.46(9) . . ?
C24 Si1 C18 108.93(9) . . ?
C17 C18 C19 109.93(18) . . ?
C17 C18 Si1 113.00(14) . . ?
C19 C18 Si1 115.08(15) . . ?
C22 C21 C20 111.59(16) . . ?
C22 C21 Si1 112.95(13) . . ?
C20 C21 Si1 114.29(13) . . ?
C23 C24 C25 109.87(17) . . ?
C23 C24 Si1 116.27(13) . . ?
C25 C24 Si1 114.19(14) . . ?
C28 C26 C14 112.42(16) . . ?
C28 C26 C29 109.16(16) . . ?
C14 C26 C29 108.59(15) . . ?
C28 C26 C27 108.21(17) . . ?
C14 C26 C27 109.59(16) . . ?
C29 C26 C27 108.81(17) . . ?
C31 S2 C16 100.35(9) . . ?
O2 C30 C35 121.82(16) . . ?
O2 C30 C31 121.69(16) . . ?
C35 C30 C31 116.41(16) . . ?
C32 C31 C30 121.71(17) . . ?
C32 C31 S2 120.19(14) . . ?
C30 C31 S2 118.09(14) . . ?
C31 C32 C33 121.86(17) . . ?
C34 C33 C32 116.26(17) . . ?
C34 C33 C36 123.39(17) . . ?
C32 C33 C36 120.33(16) . . ?
C33 C34 C35 123.29(17) . . ?
C34 C35 C30 120.43(17) . . ?
C34 C35 S3 113.95(14) . . ?
C30 C35 S3 125.53(14) . . ?
C33 C36 C39 112.28(16) . . ?
C33 C36 C38 110.02(16) . . ?
C39 C36 C38 107.99(17) . . ?
C33 C36 C37 109.54(16) . . ?
C39 C36 C37 107.97(16) . . ?
C38 C36 C37 108.97(17) . . ?
C41 S3 C35 105.31(8) . . ?
O4 C40 C41 122.89(16) . . ?
O4 C40 C45 118.55(16) . . ?
C41 C40 C45 118.13(17) . . ?
C40 C41 C42 119.91(17) . . ?
C40 C41 S3 119.24(14) . . ?
C42 C41 S3 120.80(14) . . ?
C41 C42 C43 121.47(17) . . ?
C44 C43 C42 117.26(17) . . ?
C44 C43 C55 119.62(17) . . ?
C42 C43 C55 123.12(17) . . ?
C45 C44 C43 121.46(17) . . ?
C44 C45 C40 120.44(17) . . ?
C44 C45 S4 122.97(14) . . ?
C40 C45 S4 116.29(14) . . ?
C40 O4 Si2 124.67(11) . . ?
O4 Si2 C50 105.55(8) . . ?
O4 Si2 C47 103.85(8) . . ?
C50 Si2 C47 114.85(9) . . ?
O4 Si2 C53 108.58(8) . . ?
C50 Si2 C53 110.62(9) . . ?
C47 Si2 C53 112.72(9) . . ?
C46 C47 C48 109.99(17) . . ?
C46 C47 Si2 112.26(14) . . ?
C48 C47 Si2 115.44(14) . . ?
C49 C50 C51 110.55(17) . . ?
C49 C50 Si2 112.87(13) . . ?
C51 C50 Si2 114.12(14) . . ?
C52 C53 C54 110.17(16) . . ?
C52 C53 Si2 112.93(14) . . ?
C54 C53 Si2 114.34(13) . . ?
C56 C55 C43 112.78(16) . . ?
C56 C55 C58 109.40(16) . . ?
C43 C55 C58 109.21(16) . . ?
C56 C55 C57 108.15(17) . . ?
C43 C55 C57 108.66(16) . . ?
C58 C55 C57 108.56(17) . . ?
C6 S4 C45 99.72(9) . . ?

loop_
_geom_bond_atom_site_label_1
_geom_bond_atom_site_label_2
_geom_bond_distance
_geom_bond_site_symmetry_2
_geom_bond_publ_flag
Sn1 O1 2.0291(14) . ?
Sn1 O2 2.0385(13) . ?
O1 C1 1.324(2) . ?
C1 C2 1.412(3) . ?
C1 C6 1.417(3) . ?
O2 C30 1.328(2) . ?
C2 C3 1.394(3) . ?
C2 S1 1.7842(19) . ?
C3 C4 1.399(3) . ?
C4 C5 1.399(3) . ?
C4 C7 1.532(3) . ?
C5 C6 1.389(3) . ?
C6 S4 1.7737(19) . ?
C7 C8 1.529(3) . ?
C7 C10 1.533(3) . ?
C7 C9 1.540(3) . ?
S1 C12 1.7845(19) . ?
C11 O3 1.365(2) . ?
C11 C12 1.392(3) . ?
C11 C16 1.395(2) . ?
C12 C13 1.396(3) . ?
C13 C14 1.398(3) . ?
C14 C15 1.397(3) . ?
C14 C26 1.534(3) . ?
C15 C16 1.389(2) . ?
C16 S2 1.7879(19) . ?
O3 Si1 1.6793(13) . ?
Si1 C21 1.8753(19) . ?
Si1 C24 1.8880(19) . ?
Si1 C18 1.890(2) . ?
C17 C18 1.528(3) . ?
C18 C19 1.536(3) . ?
C20 C21 1.540(3) . ?
C21 C22 1.537(3) . ?
C23 C24 1.535(3) . ?
C24 C25 1.537(3) . ?
C26 C28 1.528(3) . ?
C26 C29 1.536(3) . ?
C26 C27 1.538(3) . ?
S2 C31 1.7753(18) . ?
C30 C35 1.411(3) . ?
C30 C31 1.425(2) . ?
C31 C32 1.388(2) . ?
C32 C33 1.403(3) . ?
C33 C34 1.395(3) . ?
C33 C36 1.528(3) . ?
C34 C35 1.397(2) . ?
C35 S3 1.7904(19) . ?
C36 C39 1.534(3) . ?
C36 C38 1.536(3) . ?
C36 C37 1.539(3) . ?
S3 C41 1.7771(19) . ?
C40 O4 1.367(2) . ?
C40 C41 1.393(3) . ?
C40 C45 1.396(2) . ?
C41 C42 1.395(3) . ?
C42 C43 1.398(3) . ?
C43 C44 1.393(3) . ?
C43 C55 1.533(3) . ?
C44 C45 1.384(2) . ?
C45 S4 1.7917(18) . ?
O4 Si2 1.6966(13) . ?
Si2 C50 1.8791(19) . ?
Si2 C47 1.881(2) . ?
Si2 C53 1.8853(19) . ?
C46 C47 1.532(3) . ?
C47 C48 1.537(3) . ?
C49 C50 1.540(3) . ?
C50 C51 1.546(3) . ?
C52 C53 1.538(3) . ?
C53 C54 1.539(3) . ?
C55 C56 1.526(3) . ?
C55 C58 1.537(3) . ?
C55 C57 1.544(3) . ?

loop_
_geom_torsion_atom_site_label_1
_geom_torsion_atom_site_label_2
_geom_torsion_atom_site_label_3
_geom_torsion_atom_site_label_4
_geom_torsion
_geom_torsion_site_symmetry_1
_geom_torsion_site_symmetry_2
_geom_torsion_site_symmetry_3
_geom_torsion_site_symmetry_4
_geom_torsion_publ_flag
Sn1 O1 C1 C2 160.50(14) . . . . ?
Sn1 O1 C1 C6 -20.4(3) . . . . ?
O1 C1 C2 C3 -177.75(17) . . . . ?
C6 C1 C2 C3 3.1(3) . . . . ?
O1 C1 C2 S1 -2.8(3) . . . . ?
C6 C1 C2 S1 177.98(14) . . . . ?
C1 C2 C3 C4 0.4(3) . . . . ?
S1 C2 C3 C4 -174.88(15) . . . . ?
C2 C3 C4 C5 -3.4(3) . . . . ?
C2 C3 C4 C7 177.79(18) . . . . ?
C3 C4 C5 C6 2.8(3) . . . . ?
C7 C4 C5 C6 -178.32(17) . . . . ?
C4 C5 C6 C1 0.7(3) . . . . ?
C4 C5 C6 S4 179.93(14) . . . . ?
O1 C1 C6 C5 177.21(18) . . . . ?
C2 C1 C6 C5 -3.6(3) . . . . ?
O1 C1 C6 S4 -2.0(3) . . . . ?
C2 C1 C6 S4 177.11(14) . . . . ?
C5 C4 C7 C8 175.37(18) . . . . ?
C3 C4 C7 C8 -5.8(3) . . . . ?
C5 C4 C7 C10 -63.8(2) . . . . ?
C3 C4 C7 C10 115.0(2) . . . . ?
C5 C4 C7 C9 55.5(2) . . . . ?
C3 C4 C7 C9 -125.7(2) . . . . ?
C3 C2 S1 C12 -146.86(15) . . . . ?
C1 C2 S1 C12 38.00(18) . . . . ?
O3 C11 C12 C13 177.03(16) . . . . ?
C16 C11 C12 C13 -11.6(3) . . . . ?
O3 C11 C12 S1 -7.5(2) . . . . ?
C16 C11 C12 S1 163.86(14) . . . . ?
C2 S1 C12 C11 -92.50(16) . . . . ?
C2 S1 C12 C13 82.95(16) . . . . ?
C11 C12 C13 C14 2.7(3) . . . . ?
S1 C12 C13 C14 -172.74(14) . . . . ?
C12 C13 C14 C15 5.7(3) . . . . ?
C12 C13 C14 C26 -178.24(17) . . . . ?
C13 C14 C15 C16 -5.1(3) . . . . ?
C26 C14 C15 C16 178.64(16) . . . . ?
C14 C15 C16 C11 -3.8(3) . . . . ?
C14 C15 C16 S2 167.75(14) . . . . ?
O3 C11 C16 C15 -176.04(16) . . . . ?
C12 C11 C16 C15 12.2(3) . . . . ?
O3 C11 C16 S2 11.9(2) . . . . ?
C12 C11 C16 S2 -159.81(14) . . . . ?
C12 C11 O3 Si1 -82.1(2) . . . . ?
C16 C11 O3 Si1 106.50(18) . . . . ?
C11 O3 Si1 C21 128.65(16) . . . . ?
C11 O3 Si1 C24 8.54(18) . . . . ?
C11 O3 Si1 C18 -109.73(16) . . . . ?
O3 Si1 C18 C17 -61.88(15) . . . . ?
C21 Si1 C18 C17 52.69(17) . . . . ?
C24 Si1 C18 C17 176.19(14) . . . . ?
O3 Si1 C18 C19 170.72(16) . . . . ?
C21 Si1 C18 C19 -74.71(18) . . . . ?
C24 Si1 C18 C19 48.79(18) . . . . ?
O3 Si1 C21 C22 165.23(13) . . . . ?
C24 Si1 C21 C22 -71.48(16) . . . . ?
C18 Si1 C21 C22 51.77(17) . . . . ?
O3 Si1 C21 C20 36.22(16) . . . . ?
C24 Si1 C21 C20 159.50(14) . . . . ?
C18 Si1 C21 C20 -77.24(16) . . . . ?
O3 Si1 C24 C23 68.16(16) . . . . ?
C21 Si1 C24 C23 -49.68(17) . . . . ?
C18 Si1 C24 C23 -176.73(14) . . . . ?
O3 Si1 C24 C25 -61.43(17) . . . . ?
C21 Si1 C24 C25 -179.27(14) . . . . ?
C18 Si1 C24 C25 53.68(17) . . . . ?
C15 C14 C26 C28 -176.12(17) . . . . ?
C13 C14 C26 C28 7.9(3) . . . . ?
C15 C14 C26 C29 63.0(2) . . . . ?
C13 C14 C26 C29 -113.0(2) . . . . ?
C15 C14 C26 C27 -55.7(2) . . . . ?
C13 C14 C26 C27 128.25(19) . . . . ?
C15 C16 S2 C31 -23.73(17) . . . . ?
C11 C16 S2 C31 148.12(14) . . . . ?
Sn1 O2 C30 C35 135.81(15) . . . . ?
Sn1 O2 C30 C31 -47.5(2) . . . . ?
O2 C30 C31 C32 -178.10(17) . . . . ?
C35 C30 C31 C32 -1.3(3) . . . . ?
O2 C30 C31 S2 2.9(2) . . . . ?
C35 C30 C31 S2 179.77(13) . . . . ?
C16 S2 C31 C32 110.88(16) . . . . ?
C16 S2 C31 C30 -70.13(16) . . . . ?
C30 C31 C32 C33 0.3(3) . . . . ?
S2 C31 C32 C33 179.23(14) . . . . ?
C31 C32 C33 C34 1.3(3) . . . . ?
C31 C32 C33 C36 179.61(17) . . . . ?
C32 C33 C34 C35 -1.9(3) . . . . ?
C36 C33 C34 C35 179.85(17) . . . . ?
C33 C34 C35 C30 0.9(3) . . . . ?
C33 C34 C35 S3 -175.77(15) . . . . ?
O2 C30 C35 C34 177.52(17) . . . . ?
C31 C30 C35 C34 0.7(3) . . . . ?
O2 C30 C35 S3 -6.2(3) . . . . ?
C31 C30 C35 S3 176.94(14) . . . . ?
C34 C33 C36 C39 -4.4(3) . . . . ?
C32 C33 C36 C39 177.33(17) . . . . ?
C34 C33 C36 C38 -124.7(2) . . . . ?
C32 C33 C36 C38 57.0(2) . . . . ?
C34 C33 C36 C37 115.5(2) . . . . ?
C32 C33 C36 C37 -62.7(2) . . . . ?
C34 C35 S3 C41 -154.98(14) . . . . ?
C30 C35 S3 C41 28.55(19) . . . . ?
O4 C40 C41 C42 175.93(16) . . . . ?
C45 C40 C41 C42 -11.7(3) . . . . ?
O4 C40 C41 S3 -6.5(2) . . . . ?
C45 C40 C41 S3 165.83(13) . . . . ?
C35 S3 C41 C40 -84.85(16) . . . . ?
C35 S3 C41 C42 92.66(16) . . . . ?
C40 C41 C42 C43 2.9(3) . . . . ?
S3 C41 C42 C43 -174.58(14) . . . . ?
C41 C42 C43 C44 5.5(3) . . . . ?
C41 C42 C43 C55 -175.03(16) . . . . ?
C42 C43 C44 C45 -5.1(3) . . . . ?
C55 C43 C44 C45 175.42(16) . . . . ?
C43 C44 C45 C40 -3.7(3) . . . . ?
C43 C44 C45 S4 169.81(14) . . . . ?
O4 C40 C45 C44 -175.12(16) . . . . ?
C41 C40 C45 C44 12.2(3) . . . . ?
O4 C40 C45 S4 10.9(2) . . . . ?
C41 C40 C45 S4 -161.79(13) . . . . ?
C41 C40 O4 Si2 -80.7(2) . . . . ?
C45 C40 O4 Si2 106.93(17) . . . . ?
C40 O4 Si2 C50 130.61(15) . . . . ?
C40 O4 Si2 C47 -108.20(15) . . . . ?
C40 O4 Si2 C53 11.98(16) . . . . ?
O4 Si2 C47 C46 -63.53(15) . . . . ?
C50 Si2 C47 C46 51.21(17) . . . . ?
C53 Si2 C47 C46 179.15(13) . . . . ?
O4 Si2 C47 C48 169.32(15) . . . . ?
C50 Si2 C47 C48 -75.93(17) . . . . ?
C53 Si2 C47 C48 52.00(18) . . . . ?
O4 Si2 C50 C49 27.78(16) . . . . ?
C47 Si2 C50 C49 -85.96(16) . . . . ?
C53 Si2 C50 C49 145.05(14) . . . . ?
O4 Si2 C50 C51 155.09(13) . . . . ?
C47 Si2 C50 C51 41.35(17) . . . . ?
C53 Si2 C50 C51 -87.64(16) . . . . ?
O4 Si2 C53 C52 159.39(14) . . . . ?
C50 Si2 C53 C52 44.00(17) . . . . ?
C47 Si2 C53 C52 -86.13(16) . . . . ?
O4 Si2 C53 C54 -73.59(15) . . . . ?
C50 Si2 C53 C54 171.02(14) . . . . ?
C47 Si2 C53 C54 40.90(17) . . . . ?
C44 C43 C55 C56 179.05(17) . . . . ?
C42 C43 C55 C56 -0.4(3) . . . . ?
C44 C43 C55 C58 57.2(2) . . . . ?
C42 C43 C55 C58 -122.20(19) . . . . ?
C44 C43 C55 C57 -61.0(2) . . . . ?
C42 C43 C55 C57 119.5(2) . . . . ?
C5 C6 S4 C45 102.58(16) . . . . ?
C1 C6 S4 C45 -78.15(16) . . . . ?
C44 C45 S4 C6 -28.14(17) . . . . ?
C40 C45 S4 C6 145.66(14) . . . . ?
